data_4035356
loop_
_publ_author_name
'Peng, Cheng'
'Zhang, Jingyi'
'Xue, Jian'
'Li, Siqi'
'Wang, Xiao-Na'
'Chang, Junbiao'

_publ_section_title
;
 Lewis Acids Catalyzed Annulations of Ynamides with Acyl Chlorides for
 Constructing 4-Amino-2-naphthol Derivatives and 3-Aminocyclobutenones.
;
_journal_issue 16
_journal_name_full 'The Journal of organic chemistry'
_journal_page_first 9256
_journal_page_last 9266
_journal_paper_doi 10.1021/acs.joc.8b01255
_journal_volume 83
_journal_year 2018
_chemical_formula_sum 'C33 H29 N O4 S'
_chemical_formula_weight 535.63
_space_group_IT_number 14
_space_group_name_Hall '-P 2ybc'
_space_group_name_H-M_alt 'P 1 21/c 1'
_symmetry_cell_setting monoclinic
_symmetry_space_group_name_H-M 'P 1 21/c 1'
_atom_sites_solution_hydrogens geom
_atom_sites_solution_primary direct
_atom_sites_solution_secondary difmap
_audit_creation_method SHELXL-97
_cell_angle_alpha 90.00
_cell_angle_beta 100.925(2)
_cell_angle_gamma 90.00
_cell_formula_units_Z 4
_cell_length_a 15.4446(6)
_cell_length_b 9.1154(3)
_cell_length_c 19.6449(7)
_cell_measurement_reflns_used 9961
_cell_measurement_temperature 273(2)
_cell_measurement_theta_max 27.54
_cell_measurement_theta_min 2.28
_cell_volume 2715.56(17)
_computing_cell_refinement 'Bruker SMART'
_computing_data_collection 'Bruker SMART'
_computing_data_reduction 'Bruker SMART'
_computing_molecular_graphics 'Bruker SHELXTL'
_computing_publication_material 'Bruker SHELXTL'
_computing_structure_refinement 'SHELXL-97 (Sheldrick, 1997)'
_computing_structure_solution 'SHELXS-97 (Sheldrick, 1990)'
_diffrn_ambient_temperature 273(2)
_diffrn_measured_fraction_theta_full 0.993
_diffrn_measured_fraction_theta_max 0.993
_diffrn_measurement_device_type 'CCD area detector'
_diffrn_measurement_method 'phi and omega scans'
_diffrn_radiation_monochromator graphite
_diffrn_radiation_source 'fine-focus sealed tube'
_diffrn_radiation_type MoK\a
_diffrn_radiation_wavelength 0.71073
_diffrn_reflns_av_R_equivalents 0.0389
_diffrn_reflns_av_sigmaI/netI 0.0276
_diffrn_reflns_limit_h_max 20
_diffrn_reflns_limit_h_min -19
_diffrn_reflns_limit_k_max 11
_diffrn_reflns_limit_k_min -11
_diffrn_reflns_limit_l_max 25
_diffrn_reflns_limit_l_min -25
_diffrn_reflns_number 32467
_diffrn_reflns_theta_full 27.59
_diffrn_reflns_theta_max 27.59
_diffrn_reflns_theta_min 2.47
_exptl_absorpt_coefficient_mu 0.159
_exptl_absorpt_correction_type none
_exptl_crystal_colour colorless
_exptl_crystal_density_diffrn 1.310
_exptl_crystal_density_method 'not measured'
_exptl_crystal_description block
_exptl_crystal_F_000 1128
_exptl_crystal_size_max 0.20
_exptl_crystal_size_mid 0.19
_exptl_crystal_size_min 0.18
_refine_diff_density_max 0.574
_refine_diff_density_min -0.491
_refine_diff_density_rms 0.106
_refine_ls_extinction_method none
_refine_ls_goodness_of_fit_ref 1.442
_refine_ls_hydrogen_treatment mixed
_refine_ls_matrix_type full
_refine_ls_number_parameters 354
_refine_ls_number_reflns 6249
_refine_ls_number_restraints 0
_refine_ls_restrained_S_all 1.442
_refine_ls_R_factor_all 0.0684
_refine_ls_R_factor_gt 0.0533
_refine_ls_shift/su_max 0.001
_refine_ls_shift/su_mean 0.000
_refine_ls_structure_factor_coef Fsqd
_refine_ls_weighting_details 'calc w=1/[\s^2^(Fo^2^)+(0.1000P)^2^+0.0000P] where P=(Fo^2^+2Fc^2^)/3'
_refine_ls_weighting_scheme calc
_refine_ls_wR_factor_gt 0.1742
_refine_ls_wR_factor_ref 0.1899
_reflns_number_gt 5046
_reflns_number_total 6249
_reflns_threshold_expression >2sigma(I)
_cod_data_source_file jo8b01255_si_002.cif
_cod_data_source_block a-auto
_cod_depositor_comments
;
The following automatic conversions were performed:

data item '_symmetry_cell_setting' value 'Monoclinic' was changed to
'monoclinic' in accordance with the
/home/data/users/saulius/crontab/automatic-downloads/current/ACS/lib/dictionaries/cif_core.dic
dictionary named 'cif_core.dic' version 2.4.2 last updated on
2011-04-26.

Automatic conversion script
Id: cif_fix_values 6909 2019-04-08 15:41:33Z antanas 
;
_cod_original_sg_symbol_H-M 'P2(1)/c  '
_cod_database_code 4035356

loop_
_symmetry_equiv_pos_as_xyz
'x, y, z'
'-x, y+1/2, -z+1/2'
'-x, -y, -z'
'x, -y-1/2, z-1/2'

loop_
_atom_site_label
_atom_site_type_symbol
_atom_site_fract_x
_atom_site_fract_y
_atom_site_fract_z
_atom_site_U_iso_or_equiv
_atom_site_adp_type
_atom_site_occupancy
_atom_site_symmetry_multiplicity
_atom_site_calc_flag
_atom_site_refinement_flags
S1 S 0.79036(3) 0.83350(5) 0.50144(2) 0.04150(17) Uani 1 1 d .
O1 O 0.54405(8) 0.35973(14) 0.49883(7) 0.0475(3) Uani 1 1 d .
O2 O 0.62763(13) 0.1824(2) 0.46792(14) 0.1079(9) Uani 1 1 d .
O3 O 0.83905(12) 0.84887(15) 0.44670(7) 0.0593(4) Uani 1 1 d .
O4 O 0.69757(10) 0.85681(16) 0.48889(8) 0.0594(4) Uani 1 1 d .
N1 N 0.80671(9) 0.66717(14) 0.53090(7) 0.0365(3) Uani 1 1 d .
C1 C 0.67409(11) 0.51469(18) 0.51213(8) 0.0349(4) Uani 1 1 d .
C2 C 0.74007(10) 0.58637(17) 0.55711(8) 0.0326(3) Uani 1 1 d .
C3 C 0.74677(11) 0.57931(17) 0.63056(8) 0.0336(3) Uani 1 1 d .
C4 C 0.80925(13) 0.66018(19) 0.67775(9) 0.0429(4) Uani 1 1 d .
H4 H 0.8507 0.7175 0.6613 0.051 Uiso 1 1 calc R
C5 C 0.80937(15) 0.6550(2) 0.74741(10) 0.0532(5) Uani 1 1 d .
H5 H 0.8499 0.7112 0.7776 0.064 Uiso 1 1 calc R
C6 C 0.74988(17) 0.5674(3) 0.77384(10) 0.0597(6) Uani 1 1 d .
H6 H 0.7515 0.5646 0.8214 0.072 Uiso 1 1 calc R
C7 C 0.68952(15) 0.4858(2) 0.73064(10) 0.0538(5) Uani 1 1 d .
H7 H 0.6503 0.4267 0.7488 0.065 Uiso 1 1 calc R
C8 C 0.68585(12) 0.49022(19) 0.65777(8) 0.0394(4) Uani 1 1 d .
C9 C 0.62106(13) 0.4125(2) 0.61140(10) 0.0437(4) Uani 1 1 d .
H9 H 0.5817 0.3518 0.6284 0.052 Uiso 1 1 calc R
C10 C 0.61615(11) 0.42622(18) 0.54226(9) 0.0386(4) Uani 1 1 d .
C11 C 0.55594(14) 0.2339(2) 0.46566(11) 0.0522(5) Uani 1 1 d .
C12 C 0.46897(15) 0.1791(3) 0.42875(13) 0.0620(6) Uani 1 1 d .
H12A H 0.4328 0.2636 0.4124 0.074 Uiso 1 1 calc R
H12B H 0.4409 0.1292 0.4624 0.074 Uiso 1 1 calc R
C13 C 0.46691(12) 0.07673(19) 0.36795(9) 0.0416(4) Uani 1 1 d .
C14 C 0.52729(14) -0.0341(2) 0.36721(10) 0.0519(5) Uani 1 1 d .
H14 H 0.5741 -0.0451 0.4044 0.062 Uiso 1 1 calc R
C15 C 0.51862(17) -0.1294(3) 0.31121(13) 0.0623(6) Uani 1 1 d .
H15 H 0.5596 -0.2041 0.3112 0.075 Uiso 1 1 calc R
C16 C 0.45038(19) -0.1147(3) 0.25594(12) 0.0690(7) Uani 1 1 d .
H16 H 0.4452 -0.1783 0.2184 0.083 Uiso 1 1 calc R
C17 C 0.38946(18) -0.0046(3) 0.25652(11) 0.0725(7) Uani 1 1 d .
H17 H 0.3422 0.0051 0.2196 0.087 Uiso 1 1 calc R
C18 C 0.39829(14) 0.0910(3) 0.31155(11) 0.0557(5) Uani 1 1 d .
H18 H 0.3576 0.1664 0.3109 0.067 Uiso 1 1 calc R
C19 C 0.89097(11) 0.5909(2) 0.52920(9) 0.0413(4) Uani 1 1 d .
H19A H 0.9107 0.5407 0.5729 0.050 Uiso 1 1 calc R
H19B H 0.9355 0.6626 0.5235 0.050 Uiso 1 1 calc R
C20 C 0.88105(12) 0.48112(19) 0.47074(9) 0.0403(4) Uani 1 1 d .
C21 C 0.85922(17) 0.3377(2) 0.48077(12) 0.0584(6) Uani 1 1 d .
H21 H 0.8554 0.3055 0.5250 0.070 Uiso 1 1 calc R
C22 C 0.8429(2) 0.2408(2) 0.42567(14) 0.0758(8) Uani 1 1 d .
H22 H 0.8278 0.1441 0.4330 0.091 Uiso 1 1 calc R
C23 C 0.8488(2) 0.2864(3) 0.36059(13) 0.0731(7) Uani 1 1 d .
H23 H 0.8369 0.2214 0.3235 0.088 Uiso 1 1 calc R
C24 C 0.87237(19) 0.4279(3) 0.35011(12) 0.0672(7) Uani 1 1 d .
H24 H 0.8776 0.4587 0.3059 0.081 Uiso 1 1 calc R
C25 C 0.88847(16) 0.5254(2) 0.40485(10) 0.0532(5) Uani 1 1 d .
H25 H 0.9044 0.6215 0.3973 0.064 Uiso 1 1 calc R
C26 C 0.83809(12) 0.95778(18) 0.56678(9) 0.0386(4) Uani 1 1 d .
C27 C 0.92824(13) 0.9819(2) 0.57959(11) 0.0513(5) Uani 1 1 d .
H27 H 0.9644 0.9277 0.5561 0.062 Uiso 1 1 calc R
C28 C 0.96432(14) 1.0870(2) 0.62756(11) 0.0546(5) Uani 1 1 d .
H28 H 1.0249 1.1024 0.6364 0.065 Uiso 1 1 calc R
C29 C 0.91144(14) 1.16930(19) 0.66251(9) 0.0449(4) Uani 1 1 d .
C30 C 0.82263(14) 1.1424(2) 0.64976(10) 0.0488(5) Uani 1 1 d .
H30 H 0.7868 1.1955 0.6739 0.059 Uiso 1 1 calc R
C31 C 0.78454(13) 1.0376(2) 0.60168(10) 0.0462(4) Uani 1 1 d .
H31 H 0.7240 1.0218 0.5933 0.055 Uiso 1 1 calc R
C32 C 0.95064(18) 1.2904(3) 0.71124(12) 0.0643(6) Uani 1 1 d .
H32A H 0.9044 1.3529 0.7208 0.096 Uiso 1 1 calc R
H32B H 0.9909 1.3469 0.6902 0.096 Uiso 1 1 calc R
H32C H 0.9816 1.2483 0.7538 0.096 Uiso 1 1 calc R
C33 C 0.66037(13) 0.5288(2) 0.43460(9) 0.0472(4) Uani 1 1 d .
H33A H 0.7036 0.5945 0.4225 0.071 Uiso 1 1 calc R
H33B H 0.6024 0.5667 0.4172 0.071 Uiso 1 1 calc R
H33C H 0.6664 0.4342 0.4145 0.071 Uiso 1 1 calc R

loop_
_atom_site_aniso_label
_atom_site_aniso_U_11
_atom_site_aniso_U_22
_atom_site_aniso_U_33
_atom_site_aniso_U_23
_atom_site_aniso_U_13
_atom_site_aniso_U_12
S1 0.0448(3) 0.0369(3) 0.0381(3) 0.00466(15) -0.00402(19) -0.00135(16)
O1 0.0352(7) 0.0457(7) 0.0576(8) -0.0174(6) -0.0016(6) -0.0032(5)
O2 0.0569(11) 0.0708(12) 0.172(2) -0.0613(13) -0.0406(12) 0.0250(8)
O3 0.0908(12) 0.0496(8) 0.0380(7) 0.0038(5) 0.0131(7) -0.0126(7)
O4 0.0461(9) 0.0443(7) 0.0759(10) 0.0054(6) -0.0186(7) 0.0062(6)
N1 0.0322(8) 0.0361(7) 0.0393(7) 0.0038(5) 0.0022(6) 0.0016(5)
C1 0.0330(8) 0.0363(8) 0.0330(8) -0.0018(6) -0.0001(6) 0.0031(6)
C2 0.0316(8) 0.0325(8) 0.0314(7) 0.0004(6) 0.0005(6) 0.0037(6)
C3 0.0345(9) 0.0322(8) 0.0312(7) -0.0007(6) -0.0011(6) 0.0067(6)
C4 0.0406(10) 0.0443(10) 0.0384(9) -0.0015(7) -0.0062(7) 0.0033(7)
C5 0.0564(13) 0.0568(12) 0.0378(9) -0.0079(8) -0.0132(9) 0.0066(9)
C6 0.0781(16) 0.0682(13) 0.0296(8) -0.0010(8) 0.0021(9) 0.0138(11)
C7 0.0649(14) 0.0600(12) 0.0378(9) 0.0056(8) 0.0133(9) 0.0050(10)
C8 0.0429(10) 0.0399(9) 0.0343(8) 0.0013(6) 0.0049(7) 0.0053(7)
C9 0.0423(10) 0.0423(9) 0.0474(10) 0.0013(7) 0.0105(8) -0.0047(7)
C10 0.0326(9) 0.0357(8) 0.0446(9) -0.0078(7) -0.0002(7) -0.0002(6)
C11 0.0472(11) 0.0403(10) 0.0614(11) -0.0114(8) -0.0089(9) 0.0064(8)
C12 0.0425(12) 0.0661(13) 0.0738(14) -0.0318(11) 0.0015(10) -0.0038(9)
C13 0.0361(9) 0.0404(9) 0.0463(9) -0.0048(7) 0.0027(7) -0.0062(7)
C14 0.0487(12) 0.0527(11) 0.0519(11) -0.0042(8) 0.0033(9) 0.0064(8)
C15 0.0709(16) 0.0505(11) 0.0703(14) -0.0105(10) 0.0254(12) 0.0035(10)
C16 0.0856(19) 0.0752(16) 0.0498(12) -0.0203(11) 0.0220(12) -0.0198(14)
C17 0.0681(16) 0.103(2) 0.0401(11) -0.0084(11) -0.0057(10) -0.0062(14)
C18 0.0511(12) 0.0590(12) 0.0530(11) 0.0013(9) -0.0007(9) 0.0050(9)
C19 0.0340(9) 0.0510(10) 0.0377(8) 0.0023(7) 0.0033(7) 0.0052(7)
C20 0.0355(9) 0.0431(9) 0.0430(9) 0.0029(7) 0.0093(7) 0.0051(7)
C21 0.0765(16) 0.0479(11) 0.0551(12) 0.0105(8) 0.0229(11) 0.0057(9)
C22 0.113(2) 0.0388(11) 0.0848(17) -0.0030(11) 0.0408(15) -0.0139(12)
C23 0.101(2) 0.0585(13) 0.0667(14) -0.0198(11) 0.0327(14) -0.0174(13)
C24 0.096(2) 0.0629(13) 0.0481(11) -0.0068(10) 0.0283(12) -0.0119(12)
C25 0.0680(14) 0.0464(11) 0.0502(11) -0.0001(8) 0.0238(10) -0.0088(9)
C26 0.0390(9) 0.0350(8) 0.0405(8) 0.0036(6) 0.0040(7) -0.0005(6)
C27 0.0403(11) 0.0544(11) 0.0605(11) -0.0147(9) 0.0128(9) -0.0018(8)
C28 0.0379(11) 0.0608(12) 0.0641(12) -0.0152(10) 0.0071(9) -0.0076(9)
C29 0.0512(11) 0.0447(10) 0.0385(9) 0.0016(7) 0.0074(8) -0.0033(8)
C30 0.0510(12) 0.0489(10) 0.0500(10) -0.0023(8) 0.0181(9) 0.0053(8)
C31 0.0353(10) 0.0489(10) 0.0545(11) 0.0016(8) 0.0084(8) 0.0006(7)
C32 0.0739(16) 0.0632(13) 0.0568(12) -0.0149(10) 0.0147(11) -0.0132(11)
C33 0.0485(11) 0.0557(11) 0.0322(8) -0.0022(7) -0.0053(7) -0.0022(8)

loop_
_atom_type_symbol
_atom_type_description
_atom_type_scat_dispersion_real
_atom_type_scat_dispersion_imag
_atom_type_scat_source
C C 0.0033 0.0016 'International Tables Vol C Tables 4.2.6.8 and 6.1.1.4'
H H 0.0000 0.0000 'International Tables Vol C Tables 4.2.6.8 and 6.1.1.4'
N N 0.0061 0.0033 'International Tables Vol C Tables 4.2.6.8 and 6.1.1.4'
O O 0.0106 0.0060 'International Tables Vol C Tables 4.2.6.8 and 6.1.1.4'
S S 0.1246 0.1234 'International Tables Vol C Tables 4.2.6.8 and 6.1.1.4'

loop_
_geom_angle_atom_site_label_1
_geom_angle_atom_site_label_2
_geom_angle_atom_site_label_3
_geom_angle
O4 S1 O3 120.70(10)
O4 S1 N1 106.52(8)
O3 S1 N1 106.89(8)
O4 S1 C26 107.35(9)
O3 S1 C26 106.09(9)
N1 S1 C26 108.93(7)
C11 O1 C10 119.69(14)
C2 N1 C19 117.33(13)
C2 N1 S1 122.12(11)
C19 N1 S1 120.52(12)
C2 C1 C10 116.79(14)
C2 C1 C33 123.61(16)
C10 C1 C33 119.59(14)
C1 C2 C3 121.92(15)
C1 C2 N1 120.33(14)
C3 C2 N1 117.72(14)
C4 C3 C8 118.02(15)
C4 C3 C2 123.31(16)
C8 C3 C2 118.64(14)
C5 C4 C3 120.64(19)
C5 C4 H4 119.7
C3 C4 H4 119.7
C4 C5 C6 121.14(18)
C4 C5 H5 119.4
C6 C5 H5 119.4
C7 C6 C5 120.38(18)
C7 C6 H6 119.8
C5 C6 H6 119.8
C6 C7 C8 120.4(2)
C6 C7 H7 119.8
C8 C7 H7 119.8
C9 C8 C3 118.90(15)
C9 C8 C7 121.61(18)
C3 C8 C7 119.45(17)
C10 C9 C8 120.05(17)
C10 C9 H9 120.0
C8 C9 H9 120.0
C9 C10 O1 117.21(16)
C9 C10 C1 123.61(15)
O1 C10 C1 118.88(15)
O2 C11 O1 121.70(18)
O2 C11 C12 129.13(19)
O1 C11 C12 109.17(17)
C11 C12 C13 118.34(18)
C11 C12 H12A 107.7
C13 C12 H12A 107.7
C11 C12 H12B 107.7
C13 C12 H12B 107.7
H12A C12 H12B 107.1
C14 C13 C18 118.51(18)
C14 C13 C12 123.25(17)
C18 C13 C12 118.17(18)
C13 C14 C15 120.24(19)
C13 C14 H14 119.9
C15 C14 H14 119.9
C16 C15 C14 120.8(2)
C16 C15 H15 119.6
C14 C15 H15 119.6
C15 C16 C17 119.3(2)
C15 C16 H16 120.3
C17 C16 H16 120.3
C18 C17 C16 120.1(2)
C18 C17 H17 119.9
C16 C17 H17 119.9
C17 C18 C13 121.0(2)
C17 C18 H18 119.5
C13 C18 H18 119.5
N1 C19 C20 111.44(14)
N1 C19 H19A 109.3
C20 C19 H19A 109.3
N1 C19 H19B 109.3
C20 C19 H19B 109.3
H19A C19 H19B 108.0
C21 C20 C25 118.60(19)
C21 C20 C19 120.94(17)
C25 C20 C19 120.34(17)
C20 C21 C22 120.6(2)
C20 C21 H21 119.7
C22 C21 H21 119.7
C23 C22 C21 120.3(2)
C23 C22 H22 119.9
C21 C22 H22 119.9
C22 C23 C24 119.8(2)
C22 C23 H23 120.1
C24 C23 H23 120.1
C23 C24 C25 120.3(2)
C23 C24 H24 119.9
C25 C24 H24 119.9
C24 C25 C20 120.47(19)
C24 C25 H25 119.8
C20 C25 H25 119.8
C31 C26 C27 120.24(17)
C31 C26 S1 119.57(14)
C27 C26 S1 120.05(14)
C26 C27 C28 119.63(19)
C26 C27 H27 120.2
C28 C27 H27 120.2
C29 C28 C27 120.91(19)
C29 C28 H28 119.5
C27 C28 H28 119.5
C30 C29 C28 118.50(18)
C30 C29 C32 120.96(19)
C28 C29 C32 120.5(2)
C29 C30 C31 121.79(18)
C29 C30 H30 119.1
C31 C30 H30 119.1
C26 C31 C30 118.91(18)
C26 C31 H31 120.5
C30 C31 H31 120.5
C29 C32 H32A 109.5
C29 C32 H32B 109.5
H32A C32 H32B 109.5
C29 C32 H32C 109.5
H32A C32 H32C 109.5
H32B C32 H32C 109.5
C1 C33 H33A 109.5
C1 C33 H33B 109.5
H33A C33 H33B 109.5
C1 C33 H33C 109.5
H33A C33 H33C 109.5
H33B C33 H33C 109.5

loop_
_geom_bond_atom_site_label_1
_geom_bond_atom_site_label_2
_geom_bond_distance
S1 O4 1.4233(15)
S1 O3 1.4312(16)
S1 N1 1.6255(14)
S1 C26 1.7652(17)
O1 C11 1.349(2)
O1 C10 1.4054(19)
O2 C11 1.195(3)
N1 C2 1.438(2)
N1 C19 1.481(2)
C1 C2 1.380(2)
C1 C10 1.415(3)
C1 C33 1.503(2)
C2 C3 1.428(2)
C3 C4 1.412(2)
C3 C8 1.422(2)
C4 C5 1.369(3)
C4 H4 0.9300
C5 C6 1.390(3)
C5 H5 0.9300
C6 C7 1.357(3)
C6 H6 0.9300
C7 C8 1.422(2)
C7 H7 0.9300
C8 C9 1.410(2)
C9 C10 1.352(3)
C9 H9 0.9300
C11 C12 1.487(3)
C12 C13 1.511(3)
C12 H12A 0.9700
C12 H12B 0.9700
C13 C14 1.377(3)
C13 C18 1.386(3)
C14 C15 1.388(3)
C14 H14 0.9300
C15 C16 1.369(4)
C15 H15 0.9300
C16 C17 1.377(4)
C16 H16 0.9300
C17 C18 1.375(3)
C17 H17 0.9300
C18 H18 0.9300
C19 C20 1.509(2)
C19 H19A 0.9700
C19 H19B 0.9700
C20 C21 1.374(3)
C20 C25 1.381(3)
C21 C22 1.383(3)
C21 H21 0.9300
C22 C23 1.364(4)
C22 H22 0.9300
C23 C24 1.366(3)
C23 H23 0.9300
C24 C25 1.381(3)
C24 H24 0.9300
C25 H25 0.9300
C26 C31 1.378(3)
C26 C27 1.385(3)
C27 C28 1.385(3)
C27 H27 0.9300
C28 C29 1.384(3)
C28 H28 0.9300
C29 C30 1.369(3)
C29 C32 1.510(3)
C30 C31 1.393(3)
C30 H30 0.9300
C31 H31 0.9300
C32 H32A 0.9600
C32 H32B 0.9600
C32 H32C 0.9600
C33 H33A 0.9600
C33 H33B 0.9600
C33 H33C 0.9600

loop_
_geom_torsion_atom_site_label_1
_geom_torsion_atom_site_label_2
_geom_torsion_atom_site_label_3
_geom_torsion_atom_site_label_4
_geom_torsion
O4 S1 N1 C2 -16.57(15)
O3 S1 N1 C2 -146.85(13)
C26 S1 N1 C2 98.93(14)
O4 S1 N1 C19 161.17(13)
O3 S1 N1 C19 30.89(15)
C26 S1 N1 C19 -83.33(14)
C10 C1 C2 C3 -3.7(2)
C33 C1 C2 C3 175.00(15)
C10 C1 C2 N1 174.09(14)
C33 C1 C2 N1 -7.2(2)
C19 N1 C2 C1 -95.74(18)
S1 N1 C2 C1 82.07(18)
C19 N1 C2 C3 82.13(18)
S1 N1 C2 C3 -100.06(15)
C1 C2 C3 C4 -175.00(15)
N1 C2 C3 C4 7.2(2)
C1 C2 C3 C8 2.9(2)
N1 C2 C3 C8 -174.93(14)
C8 C3 C4 C5 -1.5(3)
C2 C3 C4 C5 176.41(16)
C3 C4 C5 C6 1.8(3)
C4 C5 C6 C7 -0.7(3)
C5 C6 C7 C8 -0.6(3)
C4 C3 C8 C9 177.88(16)
C2 C3 C8 C9 -0.1(2)
C4 C3 C8 C7 0.2(2)
C2 C3 C8 C7 -177.81(16)
C6 C7 C8 C9 -176.75(19)
C6 C7 C8 C3 0.9(3)
C3 C8 C9 C10 -1.7(3)
C7 C8 C9 C10 175.97(17)
C8 C9 C10 O1 -172.78(15)
C8 C9 C10 C1 0.8(3)
C11 O1 C10 C9 -104.5(2)
C11 O1 C10 C1 81.6(2)
C2 C1 C10 C9 1.8(3)
C33 C1 C10 C9 -176.89(17)
C2 C1 C10 O1 175.35(14)
C33 C1 C10 O1 -3.4(2)
C10 O1 C11 O2 -5.7(3)
C10 O1 C11 C12 174.69(19)
O2 C11 C12 C13 -22.3(4)
O1 C11 C12 C13 157.2(2)
C11 C12 C13 C14 40.5(3)
C11 C12 C13 C18 -142.7(2)
C18 C13 C14 C15 -0.5(3)
C12 C13 C14 C15 176.3(2)
C13 C14 C15 C16 0.2(4)
C14 C15 C16 C17 -0.6(4)
C15 C16 C17 C18 1.3(4)
C16 C17 C18 C13 -1.6(4)
C14 C13 C18 C17 1.2(3)
C12 C13 C18 C17 -175.8(2)
C2 N1 C19 C20 75.21(18)
S1 N1 C19 C20 -102.64(16)
N1 C19 C20 C21 -91.1(2)
N1 C19 C20 C25 84.9(2)
C25 C20 C21 C22 -1.6(4)
C19 C20 C21 C22 174.5(2)
C20 C21 C22 C23 0.4(4)
C21 C22 C23 C24 1.0(5)
C22 C23 C24 C25 -1.2(4)
C23 C24 C25 C20 0.0(4)
C21 C20 C25 C24 1.4(3)
C19 C20 C25 C24 -174.7(2)
O4 S1 C26 C31 9.25(17)
O3 S1 C26 C31 139.54(15)
N1 S1 C26 C31 -105.72(15)
O4 S1 C26 C27 -166.47(15)
O3 S1 C26 C27 -36.18(17)
N1 S1 C26 C27 78.56(17)
C31 C26 C27 C28 -0.2(3)
S1 C26 C27 C28 175.52(16)
C26 C27 C28 C29 -0.6(3)
C27 C28 C29 C30 1.4(3)
C27 C28 C29 C32 -176.0(2)
C28 C29 C30 C31 -1.6(3)
C32 C29 C30 C31 175.80(19)
C27 C26 C31 C30 0.0(3)
S1 C26 C31 C30 -175.69(14)
C29 C30 C31 C26 0.9(3)
